data_4323316
loop_
_publ_author_name
'F. Albert Cotton'
'Evgeny V. Dikarev'
'N. Nawar'
'Wai-Yeung Wong'

_publ_section_title
;
 W2Cl4(NR2)2(PR'3)2 Molecules. 4. A New Synthetic Route to Products with a
 Staggered Conformation. Preparations and Characterizations of
 W2Cl4(NR2)2(PR'3)2 (R = Et, Bu, Hex; R'3= Me3, Et2H) and an Intermediate
 Complex W2Cl4(NEt2)2(NHEt2)2
;
_journal_name_full 'Inorganic Chemistry'
_journal_page_first 559
_journal_page_last 566
_journal_paper_doi 10.1021/ic9610694
_journal_volume 36
_journal_year 1997
_chemical_compound_source synthesized
_chemical_formula_analytical 'not measured'
_chemical_formula_moiety 'C32 H74 Cl4 N2 P2 W2'
_chemical_formula_structural W2Cl4(NHex2)2(PEt2H)2
_chemical_formula_sum 'C32 H74 Cl4 N2 P2 W2'
_chemical_formula_weight 1058.37
_chemical_melting_point ?
_chemical_name_common
;
 cis-Tetrachloro-bis(dihexylamido)-bis(diethylphosphine)ditungsten(III)
;
_chemical_name_systematic
; 
 1,1,2,2-Tetrachloro-1,2-bis(dihexylamido)-(cis)-
 1,2-bis(diethylphosphine)ditungsten(III) 
;
_space_group_IT_number 14
_symmetry_cell_setting monoclinic
_symmetry_space_group_name_Hall '-P 2ybc'
_symmetry_space_group_name_H-M 'P 1 21/c 1'
_atom_sites_solution_hydrogens geom
_atom_sites_solution_primary direct
_atom_sites_solution_secondary difmap
_audit_creation_method SHELXL
_cell_angle_alpha 90.00
_cell_angle_beta 92.33(1)
_cell_angle_gamma 90.00
_cell_formula_units_Z 4
_cell_length_a 15.3937(7)
_cell_length_b 11.473(2)
_cell_length_c 24.977(3)
_cell_measurement_reflns_used 250
_cell_measurement_temperature 213(2)
_cell_measurement_theta_max 20.80
_cell_measurement_theta_min 9.05
_cell_volume 4407.6(10)
_computing_cell_refinement 'MADNES (Enraf-Nonius, 1989)'
_computing_data_collection 'MADNES (Enraf-Nonius, 1989)'
_computing_data_reduction 'MADNES (Enraf-Nonius, 1989)'
_computing_molecular_graphics 'SHELXTL V.5 (Siemens, 1994)'
_computing_publication_material CIFTAB
_computing_structure_refinement 'SHELXL-93 (Sheldrick, 1993)'
_computing_structure_solution 'SHELXTL V.5 (Siemens, 1994)'
_diffrn_ambient_temperature 213(2)
_diffrn_measurement_device 'Enraf-Nonius FAST'
_diffrn_measurement_method '\w rotation 0.25\%'
_diffrn_radiation_monochromator graphite
_diffrn_radiation_source 'fine-focus sealed tube'
_diffrn_radiation_type 'Mo K\a'
_diffrn_radiation_wavelength 0.71073
_diffrn_reflns_av_R_equivalents 0.0781
_diffrn_reflns_av_sigmaI/netI 0.0597
_diffrn_reflns_limit_h_max 18
_diffrn_reflns_limit_h_min -18
_diffrn_reflns_limit_k_max 12
_diffrn_reflns_limit_k_min -13
_diffrn_reflns_limit_l_max 29
_diffrn_reflns_limit_l_min -29
_diffrn_reflns_number 25528
_diffrn_reflns_theta_max 25.14
_diffrn_reflns_theta_min 2.14
_diffrn_standards_number 0
_exptl_absorpt_coefficient_mu 5.553
_exptl_absorpt_correction_T_max 0.707
_exptl_absorpt_correction_T_min 0.205
_exptl_absorpt_correction_type 'SORTAV (Blessing, 1995)'
_exptl_crystal_colour red
_exptl_crystal_density_diffrn 1.595
_exptl_crystal_density_meas ?
_exptl_crystal_density_method none
_exptl_crystal_description plate-shaped
_exptl_crystal_F_000 2104
_exptl_crystal_size_max 0.45
_exptl_crystal_size_mid 0.25
_exptl_crystal_size_min 0.08
_refine_diff_density_max 3.301
_refine_diff_density_min -0.817
_refine_diff_density_rms 0.203
_refine_ls_extinction_coef noref
_refine_ls_extinction_method none
_refine_ls_goodness_of_fit_all 1.087
_refine_ls_goodness_of_fit_obs 1.120
_refine_ls_hydrogen_treatment noref
_refine_ls_matrix_type full
_refine_ls_number_parameters 371
_refine_ls_number_reflns 7833
_refine_ls_number_restraints 22
_refine_ls_restrained_S_all 1.087
_refine_ls_restrained_S_obs 1.120
_refine_ls_R_factor_all 0.0546
_refine_ls_R_factor_obs 0.0435
_refine_ls_shift/esd_max 0.001
_refine_ls_shift/esd_mean 0.000
_refine_ls_structure_factor_coef Fsqd
_refine_ls_weighting_details 'w=1/[\s^2^(Fo^2^)+(0.0482P)^2^+9.4818P] where P=(Fo^2^+2Fc^2^)/3'
_refine_ls_weighting_scheme calc
_refine_ls_wR_factor_all 0.1050
_refine_ls_wR_factor_obs 0.0995
_reflns_number_observed 6672
_reflns_number_total 7833
_reflns_observed_criterion I>2\s(I)
_cod_data_source_file ic9610694_1.cif
_cod_data_source_block W2Cl4(NHex2)2(PEt2H)2
_cod_depositor_comments
;
The following automatic conversions were performed:

'_chemical_melting_point' value 'not measured' was changed to '?' -
the value is undefined or not given.

Automatic conversion script
Id: cif_fix_values 1715 2011-07-08 13:25:40Z adriana 

The following automatic conversions were performed:

'_exptl_crystal_density_meas' value 'not measured' was changed to '?'
- the value is perceived as not measured.

Automatic conversion script
Id: cif_fix_values 3008 2015-01-20 13:52:24Z robertas 

The following automatic conversions were performed:

'_refine_ls_weighting_scheme' value 'calc
w=1/[\s^2^(Fo^2^)+(0.0482P)^2^+9.4818P] where P=(Fo^2^+2Fc^2^)/3' was
changed to 'calc'. New tag '_refine_ls_weighting_details' was
created. The value of the new tag was set to
'w=1/[\s^2^(Fo^2^)+(0.0482P)^2^+9.4818P] where P=(Fo^2^+2Fc^2^)/3'.

Automatic conversion script
Id: cif_fix_values 3143 2015-03-26 13:38:13Z robertas 
;
_cod_original_cell_volume 4408(1)
_cod_database_code 4323316

loop_
_symmetry_equiv_pos_as_xyz
'x, y, z'
'-x, y+1/2, -z+1/2'
'-x, -y, -z'
'x, -y-1/2, z-1/2'

loop_
_atom_site_aniso_label
_atom_site_aniso_U_11
_atom_site_aniso_U_22
_atom_site_aniso_U_33
_atom_site_aniso_U_23
_atom_site_aniso_U_13
_atom_site_aniso_U_12
W1 0.01816(15) 0.0250(2) 0.02628(15) 0.00063(9) 0.00141(10) -0.00138(9)
W2 0.01772(15) 0.0346(2) 0.0287(2) 0.00204(10) -0.00026(10) -0.00231(10)
P1 0.0324(9) 0.0293(10) 0.0253(8) 0.0007(7) -0.0008(7) 0.0015(7)
P2 0.0256(10) 0.0397(11) 0.0409(11) 0.0007(8) 0.0028(8) 0.0074(8)
Cl1 0.0299(9) 0.0335(10) 0.0468(10) -0.0097(7) 0.0022(7) -0.0054(7)
Cl2 0.0462(11) 0.0310(10) 0.0406(10) 0.0096(7) 0.0068(8) 0.0019(8)
Cl3 0.0321(10) 0.0697(14) 0.0410(10) 0.0052(9) -0.0113(8) 0.0042(9)
Cl4 0.0375(10) 0.0406(11) 0.0473(10) -0.0015(8) -0.0024(8) -0.0153(8)
N1 0.023(3) 0.023(3) 0.028(3) -0.003(2) 0.001(2) 0.005(2)
N2 0.020(3) 0.044(4) 0.030(3) 0.005(2) 0.004(2) 0.006(2)
C1 0.051(5) 0.056(5) 0.027(4) -0.004(3) -0.012(3) 0.014(4)
C2 0.055(6) 0.087(8) 0.056(6) -0.018(5) -0.016(4) -0.005(5)
C3 0.044(5) 0.047(5) 0.034(4) -0.002(3) 0.001(3) 0.004(4)
C4 0.052(5) 0.076(7) 0.035(4) -0.015(4) 0.002(4) 0.015(5)
C5 0.027(4) 0.066(7) 0.087(7) 0.014(5) 0.011(4) 0.009(4)
C6 0.077(8) 0.148(12) 0.066(7) 0.001(7) 0.027(6) 0.062(8)
C7 0.071(7) 0.050(6) 0.062(6) 0.013(4) 0.020(5) 0.016(5)
C9 0.024(3) 0.029(4) 0.033(3) -0.002(3) 0.001(3) 0.004(3)
C10 0.044(5) 0.034(4) 0.039(4) 0.001(3) 0.010(3) 0.003(3)
C11 0.074(6) 0.025(4) 0.062(5) 0.001(4) 0.032(5) 0.006(4)
C12 0.073(6) 0.029(4) 0.047(5) 0.000(3) 0.020(4) 0.000(4)
C15 0.021(3) 0.034(4) 0.035(4) 0.006(3) 0.005(3) 0.003(3)
C16 0.029(4) 0.039(4) 0.036(4) -0.004(3) -0.001(3) 0.000(3)
C17 0.028(4) 0.040(4) 0.040(4) -0.003(3) 0.000(3) 0.003(3)
C18 0.039(5) 0.055(6) 0.050(5) -0.007(4) -0.010(4) 0.004(4)
C21 0.029(4) 0.044(4) 0.027(3) 0.000(3) 0.001(3) 0.004(3)
C27 0.023(4) 0.064(6) 0.044(4) 0.008(4) 0.012(3) -0.003(4)
C28 0.042(5) 0.066(6) 0.039(4) 0.011(4) 0.008(3) -0.012(4)
C29 0.042(5) 0.081(7) 0.058(6) 0.017(5) 0.005(4) -0.016(5)
C30 0.053(5) 0.080(7) 0.040(5) 0.009(4) -0.003(4) -0.026(5)

loop_
_atom_site_label
_atom_site_type_symbol
_atom_site_fract_x
_atom_site_fract_y
_atom_site_fract_z
_atom_site_U_iso_or_equiv
_atom_site_thermal_displace_type
_atom_site_occupancy
_atom_site_calc_flag
_atom_site_refinement_flags
_atom_site_disorder_group
W1 W 0.16514(2) 0.32966(2) 0.250364(10) 0.02313(9) Uani 1 d . .
W2 W 0.30823(2) 0.37022(2) 0.231548(10) 0.02704(10) Uani 1 d . .
P1 P 0.16634(12) 0.4649(2) 0.32869(7) 0.0291(4) Uani 1 d . .
H1 H 0.1751(45) 0.5652(64) 0.3185(27) 0.035 Uiso 1 d . .
P2 P 0.34506(12) 0.1617(2) 0.21288(8) 0.0354(4) Uani 1 d . .
H2 H 0.2998(50) 0.1153(64) 0.1690(30) 0.042 Uiso 1 d . .
Cl1 Cl 0.11822(11) 0.1659(2) 0.19745(7) 0.0367(4) Uani 1 d . .
Cl2 Cl 0.16480(12) 0.1988(2) 0.32688(7) 0.0392(4) Uani 1 d . .
Cl3 Cl 0.40352(12) 0.3198(2) 0.30746(8) 0.0479(5) Uani 1 d . .
Cl4 Cl 0.33539(12) 0.5691(2) 0.25605(7) 0.0419(4) Uani 1 d . .
N1 N 0.1021(3) 0.4497(5) 0.2109(2) 0.0249(11) Uani 1 d . .
N2 N 0.3028(3) 0.3906(5) 0.1551(2) 0.0314(13) Uani 1 d . .
C1 C 0.2411(5) 0.4433(7) 0.3873(3) 0.045(2) Uani 1 d . .
H1A H 0.2102(5) 0.4027(7) 0.4153(3) 0.054 Uiso 1 calc R .
H1B H 0.2893(5) 0.3933(7) 0.3769(3) 0.054 Uiso 1 calc R .
C2 C 0.2776(6) 0.5558(9) 0.4097(4) 0.067(3) Uani 1 d . .
H2A H 0.3164(6) 0.5391(9) 0.4404(4) 0.100 Uiso 1 calc R .
H2B H 0.2304(6) 0.6050(9) 0.4208(4) 0.100 Uiso 1 calc R .
H2C H 0.3095(6) 0.5956(9) 0.3825(4) 0.100 Uiso 1 calc R .
C3 C 0.0573(5) 0.4692(7) 0.3548(3) 0.042(2) Uani 1 d . .
H3A H 0.0165(5) 0.4927(7) 0.3257(3) 0.050 Uiso 1 calc R .
H3B H 0.0415(5) 0.3901(7) 0.3655(3) 0.050 Uiso 1 calc R .
C4 C 0.0449(6) 0.5497(9) 0.4019(3) 0.054(2) Uani 1 d . .
H4A H -0.0149(6) 0.5455(9) 0.4126(3) 0.081 Uiso 1 calc R .
H4B H 0.0583(6) 0.6291(9) 0.3917(3) 0.081 Uiso 1 calc R .
H4C H 0.0835(6) 0.5262(9) 0.4317(3) 0.081 Uiso 1 calc R .
C5 C 0.4567(5) 0.1525(9) 0.1900(4) 0.060(3) Uani 1 d . .
H5A H 0.4780(5) 0.2318(9) 0.1843(4) 0.072 Uiso 1 calc R .
H5B H 0.4934(5) 0.1175(9) 0.2187(4) 0.072 Uiso 1 calc R .
C6 C 0.4678(8) 0.0848(13) 0.1403(4) 0.096(4) Uani 1 d . .
H6A H 0.5286(8) 0.0851(13) 0.1316(4) 0.144 Uiso 1 calc R .
H6B H 0.4334(8) 0.1198(13) 0.1112(4) 0.144 Uiso 1 calc R .
H6C H 0.4488(8) 0.0052(13) 0.1456(4) 0.144 Uiso 1 calc R .
C7 C 0.3344(7) 0.0487(8) 0.2639(4) 0.061(3) Uani 1 d D .
H7A H 0.3541(7) 0.0816(8) 0.2985(4) 0.073 Uiso 1 calc R 1
H7B H 0.2725(7) 0.0305(8) 0.2663(4) 0.073 Uiso 1 calc R 1
C8 C 0.3813(23) -0.0615(22) 0.2563(17) 0.051(3) Uiso 0.43(3) d PD 1
H8A H 0.3705(23) -0.1138(22) 0.2858(17) 0.077 Uiso 0.43(3) calc PR 1
H8B H 0.4432(23) -0.0460(22) 0.2552(17) 0.077 Uiso 0.43(3) calc PR 1
H8C H 0.3612(23) -0.0973(22) 0.2229(17) 0.077 Uiso 0.43(3) calc PR 1
C81 C 0.3642(16) -0.0724(16) 0.2478(10) 0.051(3) Uiso 0.51(4) d PD 2
H81A H 0.3562(16) -0.1263(16) 0.2771(10) 0.077 Uiso 0.51(4) calc PR 2
H81B H 0.4251(16) -0.0699(16) 0.2395(10) 0.077 Uiso 0.51(4) calc PR 2
H81C H 0.3301(16) -0.0982(16) 0.2164(10) 0.077 Uiso 0.51(4) calc PR 2
C82 C 0.4055(72) -0.0337(127) 0.2803(67) 0.051(3) Uiso 0.06(2) d PD 3
H82A H 0.3854(72) -0.0858(127) 0.3078(67) 0.077 Uiso 0.06(2) calc PR 3
H82B H 0.4554(72) 0.0099(127) 0.2943(67) 0.077 Uiso 0.06(2) calc PR 3
H82C H 0.4220(72) -0.0790(127) 0.2495(67) 0.077 Uiso 0.06(2) calc PR 3
C9 C 0.1278(4) 0.5562(6) 0.1825(3) 0.0285(14) Uani 1 d . .
H9A H 0.1057(4) 0.5508(6) 0.1452(3) 0.034 Uiso 1 calc R .
H9B H 0.1915(4) 0.5585(6) 0.1821(3) 0.034 Uiso 1 calc R .
C10 C 0.0965(5) 0.6699(6) 0.2059(3) 0.039(2) Uani 1 d . .
H10A H 0.0349(5) 0.6808(6) 0.1955(3) 0.047 Uiso 1 calc R .
H10B H 0.1016(5) 0.6657(6) 0.2451(3) 0.047 Uiso 1 calc R .
C11 C 0.1473(6) 0.7723(7) 0.1871(3) 0.053(2) Uani 1 d . .
H11A H 0.1188(6) 0.8428(7) 0.2000(3) 0.064 Uiso 1 calc R 4
H11B H 0.2050(6) 0.7688(7) 0.2051(3) 0.064 Uiso 1 calc R 4
C12 C 0.1601(6) 0.7881(7) 0.1295(3) 0.049(2) Uani 1 d D 4
H12A H 0.1029(6) 0.7795(7) 0.1112(3) 0.059 Uiso 1 calc R 4
H12B H 0.1957(6) 0.7227(7) 0.1180(3) 0.059 Uiso 1 calc R 4
C13 C 0.1998(15) 0.8963(14) 0.1084(7) 0.044(3) Uiso 0.55(4) d PD 4
H13A H 0.1647(15) 0.9624(14) 0.1197(7) 0.052 Uiso 0.55(4) calc PR 4
H13B H 0.2576(15) 0.9049(14) 0.1259(7) 0.052 Uiso 0.55(4) calc PR 4
C14 C 0.2095(19) 0.9060(17) 0.0505(8) 0.063(4) Uiso 0.55(4) d PD 4
H14A H 0.2361(19) 0.9803(17) 0.0424(8) 0.094 Uiso 0.55(4) calc PR 4
H14B H 0.1528(19) 0.9010(17) 0.0322(8) 0.094 Uiso 0.55(4) calc PR 4
H14C H 0.2461(19) 0.8432(17) 0.0385(8) 0.094 Uiso 0.55(4) calc PR 4
C121 C 0.1601(6) 0.7881(7) 0.1295(3) 0.990 Uiso 0.00 d PD 5
C131 C 0.2233(17) 0.8861(18) 0.1189(9) 0.044(3) Uiso 0.45(4) d PD 5
H13C H 0.1991(17) 0.9585(18) 0.1329(9) 0.052 Uiso 0.45(4) calc PR 5
H13D H 0.2775(17) 0.8704(18) 0.1395(9) 0.052 Uiso 0.45(4) calc PR 5
C141 C 0.2445(22) 0.9061(21) 0.0631(10) 0.063(4) Uiso 0.45(4) d PD 5
H14D H 0.2852(22) 0.9704(21) 0.0613(10) 0.094 Uiso 0.45(4) calc PR 5
H14E H 0.1919(22) 0.9248(21) 0.0422(10) 0.094 Uiso 0.45(4) calc PR 5
H14F H 0.2706(22) 0.8363(21) 0.0488(10) 0.094 Uiso 0.45(4) calc PR 5
C15 C 0.0071(4) 0.4325(6) 0.2119(3) 0.0296(15) Uani 1 d . .
H15A H -0.0190(4) 0.5010(6) 0.2283(3) 0.036 Uiso 1 calc R .
H15B H -0.0047(4) 0.3650(6) 0.2346(3) 0.036 Uiso 1 calc R .
C16 C -0.0362(4) 0.4132(7) 0.1571(3) 0.035(2) Uani 1 d . .
H16A H -0.0076(4) 0.3482(7) 0.1395(3) 0.042 Uiso 1 calc R .
H16B H -0.0286(4) 0.4831(7) 0.1352(3) 0.042 Uiso 1 calc R .
C17 C -0.1328(5) 0.3868(7) 0.1599(3) 0.036(2) Uani 1 d . .
H17A H -0.1398(5) 0.3098(7) 0.1761(3) 0.043 Uiso 1 calc R 6
H17B H -0.1591(5) 0.4442(7) 0.1834(3) 0.043 Uiso 1 calc R 6
C18 C -0.1815(5) 0.3887(8) 0.1057(3) 0.049(2) Uani 1 d D 6
H18A H -0.1555(5) 0.4508(8) 0.0847(3) 0.058 Uiso 1 calc R 6
H18B H -0.1683(5) 0.3151(8) 0.0878(3) 0.058 Uiso 1 calc R 6
C19 C -0.2750(10) 0.4042(22) 0.1006(8) 0.039(3) Uiso 0.47(3) d PD 6
H19A H -0.2892(10) 0.4803(22) 0.1158(8) 0.047 Uiso 0.47(3) calc PR 6
H19B H -0.3023(10) 0.3446(22) 0.1225(8) 0.047 Uiso 0.47(3) calc PR 6
C20 C -0.3154(13) 0.3979(23) 0.0448(9) 0.053(3) Uiso 0.47(3) d PD 6
H20A H -0.3777(13) 0.4094(23) 0.0461(9) 0.080 Uiso 0.47(3) calc PR 6
H20B H -0.3038(13) 0.3221(23) 0.0295(9) 0.080 Uiso 0.47(3) calc PR 6
H20C H -0.2907(13) 0.4581(23) 0.0228(9) 0.080 Uiso 0.47(3) calc PR 6
C181 C -0.1815(5) 0.3887(8) 0.1057(3) 0.990 Uiso 0.00 d PD 7
C191 C -0.2794(9) 0.3680(19) 0.1122(7) 0.039(3) Uiso 0.53(3) d PD 7
H19C H -0.2874(9) 0.2946(19) 0.1314(7) 0.047 Uiso 0.53(3) calc PR 7
H19D H -0.3026(9) 0.4309(19) 0.1340(7) 0.047 Uiso 0.53(3) calc PR 7
C201 C -0.3303(11) 0.3631(19) 0.0594(8) 0.053(3) Uiso 0.53(3) d PD 7
H20D H -0.3913(11) 0.3500(19) 0.0659(8) 0.080 Uiso 0.53(3) calc PR 7
H20E H -0.3086(11) 0.2999(19) 0.0380(8) 0.080 Uiso 0.53(3) calc PR 7
H20F H -0.3238(11) 0.4363(19) 0.0405(8) 0.080 Uiso 0.53(3) calc PR 7
C21 C 0.2370(5) 0.3713(6) 0.1118(3) 0.033(2) Uani 1 d D 8
H21A H 0.2302(5) 0.4439(6) 0.0914(3) 0.040 Uiso 1 calc R 8
H21B H 0.1814(5) 0.3554(6) 0.1281(3) 0.040 Uiso 1 calc R 8
C22 C 0.2548(8) 0.2726(11) 0.0724(4) 0.041(3) Uiso 0.671(9) d PD 8
H22A H 0.3030(8) 0.2958(11) 0.0503(4) 0.050 Uiso 0.671(9) calc PR 8
H22B H 0.2732(8) 0.2033(11) 0.0928(4) 0.050 Uiso 0.671(9) calc PR 8
C23 C 0.1773(8) 0.2413(11) 0.0362(5) 0.048(3) Uiso 0.671(9) d PD 8
H23A H 0.1924(8) 0.1728(11) 0.0150(5) 0.058 Uiso 0.671(9) calc PR 8
H23B H 0.1293(8) 0.2190(11) 0.0586(5) 0.058 Uiso 0.671(9) calc PR 8
C24 C 0.1458(10) 0.3350(14) -0.0016(6) 0.071(4) Uiso 0.671(9) d PD 8
H24A H 0.1918(10) 0.3513(14) -0.0265(6) 0.085 Uiso 0.671(9) calc PR 8
H24B H 0.1369(10) 0.4062(14) 0.0192(6) 0.085 Uiso 0.671(9) calc PR 8
C25 C 0.0629(9) 0.3095(15) -0.0340(6) 0.063(3) Uiso 0.671(9) d PD 8
H25A H 0.0572(9) 0.3663(15) -0.0632(6) 0.076 Uiso 0.671(9) calc PR 8
H25B H 0.0678(9) 0.2321(15) -0.0501(6) 0.076 Uiso 0.671(9) calc PR 8
C26 C -0.0158(12) 0.3130(20) -0.0036(9) 0.103(6) Uiso 0.671(9) d PD 8
H26A H -0.0657(12) 0.2958(20) -0.0272(9) 0.155 Uiso 0.671(9) calc PR 8
H26B H -0.0223(12) 0.3900(20) 0.0118(9) 0.155 Uiso 0.671(9) calc PR 8
H26C H -0.0117(12) 0.2556(20) 0.0249(9) 0.155 Uiso 0.671(9) calc PR 8
C211 C 0.2370(5) 0.3713(6) 0.1118(3) 0.990 Uiso 0.00 d PD 9
C221 C 0.2718(13) 0.3050(24) 0.0641(8) 0.041(3) Uiso 0.329(9) d PD 9
H22C H 0.3219(13) 0.3472(24) 0.0507(8) 0.050 Uiso 0.329(9) calc PR 9
H22D H 0.2921(13) 0.2281(24) 0.0762(8) 0.050 Uiso 0.329(9) calc PR 9
C231 C 0.2056(13) 0.2898(24) 0.0193(8) 0.048(3) Uiso 0.329(9) d PD 9
H23C H 0.2018(13) 0.3641(24) -0.0001(8) 0.058 Uiso 0.329(9) calc PR 9
H23D H 0.2289(13) 0.2325(24) -0.0054(8) 0.058 Uiso 0.329(9) calc PR 9
C241 C 0.1169(15) 0.2543(28) 0.0295(11) 0.071(4) Uiso 0.329(9) d PD 9
H24C H 0.0955(15) 0.3078(28) 0.0566(11) 0.085 Uiso 0.329(9) calc PR 9
H24D H 0.1206(15) 0.1771(28) 0.0463(11) 0.085 Uiso 0.329(9) calc PR 9
C251 C 0.0483(16) 0.2471(25) -0.0140(12) 0.063(3) Uiso 0.329(9) d PD 9
H25C H 0.0756(16) 0.2241(25) -0.0471(12) 0.076 Uiso 0.329(9) calc PR 9
H25D H 0.0075(16) 0.1853(25) -0.0050(12) 0.076 Uiso 0.329(9) calc PR 9
C261 C -0.0015(27) 0.3557(33) -0.0243(18) 0.103(6) Uiso 0.329(9) d PD 9
H26D H -0.0445(27) 0.3427(33) -0.0532(18) 0.155 Uiso 0.329(9) calc PR 9
H26E H 0.0378(27) 0.4173(33) -0.0344(18) 0.155 Uiso 0.329(9) calc PR 9
H26F H -0.0305(27) 0.3783(33) 0.0078(18) 0.155 Uiso 0.329(9) calc PR 9
C27 C 0.3883(5) 0.4325(7) 0.1354(3) 0.043(2) Uani 1 d . .
H27A H 0.4079(5) 0.3785(7) 0.1080(3) 0.052 Uiso 1 calc R .
H27B H 0.4316(5) 0.4316(7) 0.1653(3) 0.052 Uiso 1 calc R .
C28 C 0.3832(5) 0.5541(8) 0.1120(3) 0.049(2) Uani 1 d . .
H28A H 0.3666(5) 0.6095(8) 0.1397(3) 0.059 Uiso 1 calc R .
H28B H 0.3386(5) 0.5565(8) 0.0829(3) 0.059 Uiso 1 calc R .
C29 C 0.4712(6) 0.5891(9) 0.0906(4) 0.060(2) Uani 1 d . .
H29A H 0.5157(6) 0.5824(9) 0.1196(4) 0.072 Uiso 1 calc R 10
H29B H 0.4863(6) 0.5345(9) 0.0623(4) 0.072 Uiso 1 calc R 10
C30 C 0.4726(6) 0.7092(9) 0.0689(3) 0.058(2) Uani 1 d D 10
H30A H 0.4622(6) 0.7657(9) 0.0973(3) 0.069 Uiso 1 calc R 10
H30B H 0.4272(6) 0.7186(9) 0.0406(3) 0.069 Uiso 1 calc R 10
C31 C 0.5656(13) 0.7299(19) 0.0455(10) 0.057(3) Uiso 0.55(4) d PD 10
H31A H 0.6104(13) 0.7222(19) 0.0743(10) 0.068 Uiso 0.55(4) calc PR 10
H31B H 0.5766(13) 0.6705(19) 0.0183(10) 0.068 Uiso 0.55(4) calc PR 10
C32 C 0.5711(20) 0.8477(20) 0.0210(10) 0.070(4) Uiso 0.55(4) d PD 10
H32A H 0.6284(20) 0.8586(20) 0.0069(10) 0.106 Uiso 0.55(4) calc PR 10
H32B H 0.5612(20) 0.9065(20) 0.0480(10) 0.106 Uiso 0.55(4) calc PR 10
H32C H 0.5274(20) 0.8549(20) -0.0079(10) 0.106 Uiso 0.55(4) calc PR 10
C301 C 0.4726(6) 0.7092(9) 0.0689(3) 0.990 Uiso 0.00 d PD 11
C311 C 0.5467(18) 0.7514(22) 0.0347(11) 0.057(3) Uiso 0.45(4) d PD 11
H31C H 0.6010(18) 0.7475(22) 0.0565(11) 0.068 Uiso 0.45(4) calc PR 11
H31D H 0.5521(18) 0.6969(22) 0.0048(11) 0.068 Uiso 0.45(4) calc PR 11
C321 C 0.5379(27) 0.8704(22) 0.0126(11) 0.070(4) Uiso 0.45(4) d PD 11
H32D H 0.5881(27) 0.8882(22) -0.0083(11) 0.106 Uiso 0.45(4) calc PR 11
H32E H 0.5345(27) 0.9259(22) 0.0417(11) 0.106 Uiso 0.45(4) calc PR 11
H32F H 0.4855(27) 0.8752(22) -0.0102(11) 0.106 Uiso 0.45(4) calc PR 11

loop_
_atom_type_symbol
_atom_type_description
_atom_type_scat_dispersion_real
_atom_type_scat_dispersion_imag
_atom_type_scat_source
C C 0.0033 0.0016 'International Tables Vol C Tables 4.2.6.8 and 6.1.1.4'
H H 0.0000 0.0000 'International Tables Vol C Tables 4.2.6.8 and 6.1.1.4'
N N 0.0061 0.0033 'International Tables Vol C Tables 4.2.6.8 and 6.1.1.4'
P P 0.1023 0.0942 'International Tables Vol C Tables 4.2.6.8 and 6.1.1.4'
Cl Cl 0.1484 0.1585 'International Tables Vol C Tables 4.2.6.8 and 6.1.1.4'
W W -0.8490 6.8722 'International Tables Vol C Tables 4.2.6.8 and 6.1.1.4'

loop_
_geom_angle_atom_site_label_1
_geom_angle_atom_site_label_2
_geom_angle_atom_site_label_3
_geom_angle
_geom_angle_site_symmetry_1
_geom_angle_site_symmetry_3
_geom_angle_publ_flag
N1 W1 W2 102.4(2) . . y
N1 W1 Cl1 98.3(2) . . y
W2 W1 Cl1 108.28(4) . . y
N1 W1 Cl2 145.6(2) . . y
W2 W1 Cl2 108.41(5) . . y
Cl1 W1 Cl2 86.50(7) . . y
N1 W1 P1 86.8(2) . . y
W2 W1 P1 93.28(4) . . y
Cl1 W1 P1 156.02(6) . . y
Cl2 W1 P1 76.58(6) . . y
N2 W2 W1 102.8(2) . . y
N2 W2 Cl4 97.9(2) . . y
W1 W2 Cl4 107.28(5) . . y
N2 W2 Cl3 143.9(2) . . y
W1 W2 Cl3 110.12(5) . . y
Cl4 W2 Cl3 86.17(7) . . y
N2 W2 P2 86.1(2) . . y
W1 W2 P2 94.02(5) . . y
Cl4 W2 P2 156.69(6) . . y
Cl3 W2 P2 77.49(7) . . y
C3 P1 C1 105.9(4) . . n
C3 P1 W1 108.6(3) . . n
C1 P1 W1 121.6(3) . . n
C7 P2 C5 106.7(4) . . n
C7 P2 W2 121.3(3) . . n
C5 P2 W2 109.6(3) . . n
C9 N1 C15 113.9(5) . . n
C9 N1 W1 134.2(4) . . n
C15 N1 W1 111.9(4) . . n
C211 N2 C27 113.2(5) . . n
C21 N2 C27 113.2(5) . . n
C211 N2 W2 135.6(4) . . n
C21 N2 W2 135.6(4) . . n
C27 N2 W2 111.1(4) . . n
C2 C1 P1 113.1(6) . . n
C4 C3 P1 116.2(6) . . n
C6 C5 P2 115.7(8) . . n
C8 C7 P2 117.4(14) . . n
C82 C7 P2 123.7(55) . . n
C81 C7 P2 115.2(11) . . n
N1 C9 C10 115.6(5) . . n
C11 C10 C9 112.1(6) . . n
C121 C11 C10 119.7(8) . . n
C12 C11 C10 119.7(8) . . n
C11 C12 C13 121.5(9) . . n
C14 C13 C12 118.2(13) . . n
C11 C121 C131 112.0(11) . . n
C141 C131 C121 116.9(15) . . n
N1 C15 C16 113.8(5) . . n
C15 C16 C17 112.5(6) . . n
C181 C17 C16 113.8(6) . . n
C18 C17 C16 113.8(6) . . n
C19 C18 C17 122.1(10) . . n
C18 C19 C20 116.5(14) . . n
C17 C181 C191 110.6(9) . . n
C201 C191 C181 112.9(11) . . n
N2 C21 C22 116.7(7) . . n
C23 C22 C21 113.8(9) . . n
C24 C23 C22 115.7(11) . . n
C23 C24 C25 116.3(12) . . n
C26 C25 C24 114.6(14) . . n
N2 C211 C221 113.4(9) . . n
C231 C221 C211 113.1(15) . . n
C241 C231 C221 121.2(19) . . n
C231 C241 C251 122.0(22) . . n
C261 C251 C241 115.4(23) . . n
N2 C27 C28 112.9(6) . . n
C27 C28 C29 110.1(7) . . n
C301 C29 C28 113.5(8) . . n
C30 C29 C28 113.5(8) . . n
C29 C30 C31 107.5(12) . . n
C32 C31 C30 110.8(13) . . n
C29 C301 C311 121.4(14) . . n
C321 C311 C301 116.3(17) . . n

loop_
_geom_bond_atom_site_label_1
_geom_bond_atom_site_label_2
_geom_bond_distance
_geom_bond_site_symmetry_2
_geom_bond_publ_flag
W1 N1 1.932(5) . y
W1 W2 2.3181(4) . y
W1 Cl1 2.392(2) . y
W1 Cl2 2.431(2) . y
W1 P1 2.496(2) . y
W2 N2 1.921(5) . y
W2 Cl4 2.394(2) . y
W2 Cl3 2.420(2) . y
W2 P2 2.506(2) . y
P1 C3 1.826(8) . n
P1 C1 1.841(7) . n
P2 C7 1.830(9) . n
P2 C5 1.836(8) . n
N1 C9 1.475(8) . n
N1 C15 1.478(8) . n
N2 C211 1.467(9) . n
N2 C21 1.467(9) . n
N2 C27 1.502(8) . n
C1 C2 1.507(12) . n
C3 C4 1.514(10) . n
C5 C6 1.479(15) . n
C7 C8 1.47(2) . n
C7 C82 1.49(3) . n
C7 C81 1.52(2) . n
C9 C10 1.516(9) . n
C10 C11 1.497(10) . n
C11 C121 1.471(11) . n
C11 C12 1.471(11) . n
C12 C13 1.49(2) . n
C13 C14 1.47(2) . n
C121 C131 1.52(2) . n
C131 C141 1.46(2) . n
C15 C16 1.515(9) . n
C16 C17 1.522(10) . n
C17 C181 1.521(10) . n
C17 C18 1.521(10) . n
C18 C19 1.45(2) . n
C19 C20 1.50(2) . n
C181 C191 1.54(2) . n
C191 C201 1.51(2) . n
C21 C22 1.532(12) . n
C22 C23 1.512(15) . n
C23 C24 1.50(2) . n
C24 C25 1.51(2) . n
C25 C26 1.46(2) . n
C211 C221 1.53(2) . n
C221 C231 1.49(2) . n
C231 C241 1.46(2) . n
C241 C251 1.49(3) . n
C251 C261 1.48(3) . n
C27 C28 1.514(11) . n
C28 C29 1.531(10) . n
C29 C301 1.481(13) . n
C29 C30 1.481(13) . n
C30 C31 1.59(2) . n
C31 C32 1.49(2) . n
C301 C311 1.53(2) . n
C311 C321 1.48(2) . n

loop_
_geom_torsion_atom_site_label_1
_geom_torsion_atom_site_label_2
_geom_torsion_atom_site_label_3
_geom_torsion_atom_site_label_4
_geom_torsion
_geom_torsion_site_symmetry_1
_geom_torsion_site_symmetry_2
_geom_torsion_site_symmetry_3
_geom_torsion_site_symmetry_4
_geom_torsion_publ_flag
P1 W1 W2 P2 138.02(6) . . . . y
P1 W1 W2 N2 -135.0(2) . . . . y
P1 W1 W2 Cl3 59.89(7) . . . . y
P1 W1 W2 Cl4 -32.38(6) . . . . y
N1 W1 W2 P2 -134.5(2) . . . . y
N1 W1 W2 N2 -47.6(2) . . . . y
N1 W1 W2 Cl3 147.3(2) . . . . y
N1 W1 W2 Cl4 55.1(2) . . . . y
Cl1 W1 W2 P2 -31.34(7) . . . . y
Cl1 W1 W2 N2 55.6(2) . . . . y
Cl1 W1 W2 Cl3 -109.47(8) . . . . y
Cl1 W1 W2 Cl4 158.26(7) . . . . y
Cl2 W1 W2 P2 61.08(7) . . . . y
Cl2 W1 W2 N2 148.0(2) . . . . y
Cl2 W1 W2 Cl3 -17.06(8) . . . . y
Cl2 W1 W2 Cl4 -109.32(7) . . . . y
